data_4311541
loop_
_publ_author_name
'Hiroyasu Sugiyama'
'Ilia Korobkov'
'Sandro Gambarotta'
'Angela M\"oller'
'Peter H. M. Budzelaar'

_publ_section_title
;
 Preparation, Characterization, and Magnetic Behavior of the Ln
 Derivatives (Ln = Nd, La) of a 2,6-Diiminepyridine Ligand and
 Corresponding Dianion
;
_journal_name_full 'Inorganic Chemistry'
_journal_page_first 5771
_journal_page_last 5779
_journal_paper_doi 10.1021/ic049820t
_journal_volume 43
_journal_year 2004
_chemical_formula_sum 'C114 H178 Cl2 La2 Li2 N6 O12'
_chemical_formula_weight 2187.22
_chemical_name_systematic
; 
 ? 
;
_space_group_IT_number 2
_symmetry_cell_setting triclinic
_symmetry_space_group_name_Hall '-P 1'
_symmetry_space_group_name_H-M 'P -1'
_atom_sites_solution_hydrogens geom
_atom_sites_solution_primary direct
_atom_sites_solution_secondary difmap
_audit_creation_method SHELXL-97
_cell_angle_alpha 90.532(2)
_cell_angle_beta 115.013(2)
_cell_angle_gamma 92.711(2)
_cell_formula_units_Z 1
_cell_length_a 13.7858(14)
_cell_length_b 15.4990(16)
_cell_length_c 15.5071(16)
_cell_measurement_reflns_used 5812
_cell_measurement_temperature 203(2)
_cell_measurement_theta_max 23.00
_cell_measurement_theta_min 2.60
_cell_volume 2997.7(5)
_computing_cell_refinement 'SMART, Bruker (2000)'
_computing_data_collection 'SMART, Bruker (2000)'
_computing_data_reduction 'XPREP, Bruker (2000)'
_computing_molecular_graphics 'SHELXTL, Bruker (2000)'
_computing_publication_material 'SHELXTL, Bruker (2000)'
_computing_structure_refinement 'SHELXL-97 (Sheldrick, 1997)'
_computing_structure_solution 'SHELXS-97 (Sheldrick, 1990)'
_diffrn_ambient_temperature 203(2)
_diffrn_measured_fraction_theta_full 0.826
_diffrn_measured_fraction_theta_max 0.826
_diffrn_measurement_device_type 'CCD area detector'
_diffrn_measurement_method 'phi and omega scans'
_diffrn_radiation_monochromator graphite
_diffrn_radiation_source 'fine-focus sealed tube'
_diffrn_radiation_type MoK\a
_diffrn_radiation_wavelength 0.71073
_diffrn_reflns_av_R_equivalents 0.0428
_diffrn_reflns_av_sigmaI/netI 0.0970
_diffrn_reflns_limit_h_max 18
_diffrn_reflns_limit_h_min -18
_diffrn_reflns_limit_k_max 20
_diffrn_reflns_limit_k_min -20
_diffrn_reflns_limit_l_max 19
_diffrn_reflns_limit_l_min -20
_diffrn_reflns_number 21602
_diffrn_reflns_theta_full 28.60
_diffrn_reflns_theta_max 28.60
_diffrn_reflns_theta_min 1.32
_diffrn_standards_decay_% <1
_exptl_absorpt_coefficient_mu 0.804
_exptl_absorpt_correction_T_max 0.8890
_exptl_absorpt_correction_T_min 0.7662
_exptl_absorpt_correction_type multi-scan
_exptl_absorpt_process_details 'SADABS, Bruker (2000)'
_exptl_crystal_colour dark
_exptl_crystal_density_diffrn 1.212
_exptl_crystal_density_method 'not measured'
_exptl_crystal_description block
_exptl_crystal_F_000 1154
_exptl_crystal_size_max 0.35
_exptl_crystal_size_mid 0.15
_exptl_crystal_size_min 0.15
_refine_diff_density_max 0.746
_refine_diff_density_min -0.670
_refine_diff_density_rms 0.078
_refine_ls_extinction_method none
_refine_ls_goodness_of_fit_ref 1.004
_refine_ls_hydrogen_treatment constr
_refine_ls_matrix_type full
_refine_ls_number_parameters 630
_refine_ls_number_reflns 12671
_refine_ls_number_restraints 0
_refine_ls_restrained_S_all 1.004
_refine_ls_R_factor_all 0.1037
_refine_ls_R_factor_gt 0.0577
_refine_ls_shift/su_max 0.002
_refine_ls_shift/su_mean 0.000
_refine_ls_structure_factor_coef Fsqd
_refine_ls_weighting_details 'calc w=1/[\s^2^(Fo^2^)+(0.0405P)^2^+0.7474P] where P=(Fo^2^+2Fc^2^)/3'
_refine_ls_weighting_scheme calc
_refine_ls_wR_factor_gt 0.0946
_refine_ls_wR_factor_ref 0.1080
_reflns_number_gt 8616
_reflns_number_total 12671
_reflns_threshold_expression >2sigma(I)
_cod_data_source_file ic049820tsi20040212_044603_5.cif
_cod_data_source_block sg2180a
_cod_depositor_comments
;
The following automatic conversions were performed:
'_symmetry_cell_setting' value 'Triclinic' changed to 'triclinic'
according to '/home/saulius/struct/CIF-dictionaries/cif_core.dic'
dictionary named 'cif_core.dic' version 2.4.1 from 2010-06-29.

Automatic conversion script
Id: cif_fix_enum 1527 2010-12-29 10:47:43Z saulius 
;
_cod_database_code 4311541

loop_
_symmetry_equiv_pos_as_xyz
'x, y, z'
'-x, -y, -z'

loop_
_atom_site_label
_atom_site_type_symbol
_atom_site_fract_x
_atom_site_fract_y
_atom_site_fract_z
_atom_site_U_iso_or_equiv
_atom_site_adp_type
_atom_site_occupancy
_atom_site_symmetry_multiplicity
_atom_site_calc_flag
_atom_site_refinement_flags
_atom_site_disorder_assembly
_atom_site_disorder_group
La La 0.98726(2) 0.721551(16) 0.742867(18) 0.03633(8) Uani 1 1 d . . .
N1 N 0.9677(3) 0.6564(2) 0.5932(2) 0.0384(8) Uani 1 1 d . . .
N2 N 1.1455(3) 0.6473(2) 0.7546(2) 0.0375(8) Uani 1 1 d . . .
N3 N 1.1505(3) 0.7580(2) 0.8875(2) 0.0420(8) Uani 1 1 d . . .
Cl Cl 0.81308(10) 0.74134(8) 0.80510(9) 0.0651(3) Uani 1 1 d . . .
C1 C 1.0263(3) 0.5455(2) 0.5025(3) 0.0428(10) Uani 1 1 d . . .
H1A H 1.0946 0.5396 0.4981 0.051 Uiso 1 1 calc R . .
H1B H 0.9799 0.5770 0.4469 0.051 Uiso 1 1 calc R . .
C2 C 1.0475(3) 0.5995(2) 0.5920(3) 0.0377(10) Uani 1 1 d . . .
C3 C 1.1345(3) 0.5911(2) 0.6765(3) 0.0369(9) Uani 1 1 d . . .
C4 C 1.2134(3) 0.5257(3) 0.6951(3) 0.0454(11) Uani 1 1 d . . .
H4 H 1.2071 0.4867 0.6459 0.055 Uiso 1 1 calc R . .
C5 C 1.2950(4) 0.5208(3) 0.7820(3) 0.0527(12) Uani 1 1 d . . .
H5 H 1.3440 0.4775 0.7932 0.063 Uiso 1 1 calc R . .
C6 C 1.3081(3) 0.5811(3) 0.8582(3) 0.0511(12) Uani 1 1 d . . .
H6 H 1.3658 0.5784 0.9185 0.061 Uiso 1 1 calc R . .
C7 C 1.2340(3) 0.6426(3) 0.8401(3) 0.0402(10) Uani 1 1 d . . .
C8 C 1.2431(3) 0.7127(3) 0.9124(3) 0.0428(10) Uani 1 1 d . . .
C9 C 1.3356(4) 0.7294(3) 0.9912(3) 0.0620(14) Uani 1 1 d . . .
H9A H 1.3408 0.7746 1.0340 0.074 Uiso 1 1 calc R . .
H9B H 1.3947 0.6959 1.0030 0.074 Uiso 1 1 calc R . .
C10 C 0.8987(3) 0.6950(3) 0.5082(3) 0.0426(11) Uani 1 1 d . . .
C11 C 0.9380(4) 0.7450(3) 0.4511(3) 0.0500(12) Uani 1 1 d . . .
C12 C 0.8669(5) 0.7850(3) 0.3712(3) 0.0691(15) Uani 1 1 d . . .
H12 H 0.8934 0.8163 0.3334 0.083 Uiso 1 1 calc R . .
C13 C 0.7579(5) 0.7799(4) 0.3460(4) 0.0879(19) Uani 1 1 d . . .
H13 H 0.7113 0.8085 0.2923 0.106 Uiso 1 1 calc R . .
C14 C 0.7177(4) 0.7330(4) 0.3997(4) 0.0837(18) Uani 1 1 d . . .
H14 H 0.6434 0.7292 0.3816 0.100 Uiso 1 1 calc R . .
C15 C 0.7860(4) 0.6903(3) 0.4814(3) 0.0569(13) Uani 1 1 d . . .
C16 C 1.0591(4) 0.7619(3) 0.4807(3) 0.0574(13) Uani 1 1 d . . .
H16 H 1.0969 0.7183 0.5277 0.069 Uiso 1 1 calc R . .
C17 C 1.0954(5) 0.8509(4) 0.5304(5) 0.107(2) Uani 1 1 d . . .
H17A H 1.0562 0.8948 0.4872 0.161 Uiso 1 1 calc R . .
H17B H 1.1716 0.8616 0.5488 0.161 Uiso 1 1 calc R . .
H17C H 1.0814 0.8527 0.5866 0.161 Uiso 1 1 calc R . .
C18 C 1.0915(5) 0.7533(5) 0.3982(4) 0.106(2) Uani 1 1 d . . .
H18A H 1.0683 0.6963 0.3681 0.158 Uiso 1 1 calc R . .
H18B H 1.1688 0.7613 0.4223 0.158 Uiso 1 1 calc R . .
H18C H 1.0579 0.7968 0.3520 0.158 Uiso 1 1 calc R . .
C19 C 0.7350(4) 0.6397(3) 0.5378(3) 0.0599(13) Uani 1 1 d . . .
H19 H 0.7922 0.6315 0.6022 0.072 Uiso 1 1 calc R . .
C20 C 0.6460(5) 0.6879(4) 0.5500(4) 0.097(2) Uani 1 1 d . . .
H20A H 0.6754 0.7431 0.5828 0.146 Uiso 1 1 calc R . .
H20B H 0.6177 0.6535 0.5871 0.146 Uiso 1 1 calc R . .
H20C H 0.5888 0.6972 0.4879 0.146 Uiso 1 1 calc R . .
C21 C 0.6911(5) 0.5498(4) 0.4921(4) 0.0878(18) Uani 1 1 d . . .
H21A H 0.6389 0.5556 0.4269 0.132 Uiso 1 1 calc R . .
H21B H 0.6571 0.5200 0.5277 0.132 Uiso 1 1 calc R . .
H21C H 0.7495 0.5169 0.4927 0.132 Uiso 1 1 calc R . .
C22 C 1.1613(3) 0.8388(3) 0.9384(3) 0.0432(11) Uani 1 1 d . . .
C23 C 1.2131(4) 0.9125(3) 0.9189(3) 0.0530(12) Uani 1 1 d . . .
C24 C 1.2194(4) 0.9911(3) 0.9666(3) 0.0662(14) Uani 1 1 d . . .
H24 H 1.2548 1.0398 0.9549 0.079 Uiso 1 1 calc R . .
C25 C 1.1742(5) 0.9981(3) 1.0306(4) 0.0773(17) Uani 1 1 d . . .
H25 H 1.1786 1.0517 1.0614 0.093 Uiso 1 1 calc R . .
C26 C 1.1226(4) 0.9271(3) 1.0497(3) 0.0664(15) Uani 1 1 d . . .
H26 H 1.0918 0.9330 1.0930 0.080 Uiso 1 1 calc R . .
C27 C 1.1158(4) 0.8460(3) 1.0050(3) 0.0486(12) Uani 1 1 d . . .
C28 C 1.2635(4) 0.9093(3) 0.8477(4) 0.0659(14) Uani 1 1 d . . .
H28 H 1.2504 0.8499 0.8197 0.079 Uiso 1 1 calc R . .
C29 C 1.3852(5) 0.9291(4) 0.8963(4) 0.0950(19) Uani 1 1 d . . .
H29A H 1.4003 0.9882 0.9214 0.142 Uiso 1 1 calc R . .
H29B H 1.4150 0.9216 0.8503 0.142 Uiso 1 1 calc R . .
H29C H 1.4174 0.8899 0.9480 0.142 Uiso 1 1 calc R . .
C30 C 1.2117(5) 0.9715(4) 0.7656(4) 0.0869(18) Uani 1 1 d . . .
H30A H 1.1360 0.9551 0.7311 0.130 Uiso 1 1 calc R . .
H30B H 1.2462 0.9683 0.7226 0.130 Uiso 1 1 calc R . .
H30C H 1.2205 1.0301 0.7913 0.130 Uiso 1 1 calc R . .
C31 C 1.0647(4) 0.7682(3) 1.0329(3) 0.0561(12) Uani 1 1 d . . .
H31 H 1.0271 0.7317 0.9742 0.067 Uiso 1 1 calc R . .
C32 C 1.1499(5) 0.7132(4) 1.1033(4) 0.0921(19) Uani 1 1 d . . .
H32A H 1.1972 0.6949 1.0757 0.138 Uiso 1 1 calc R . .
H32B H 1.1155 0.6628 1.1176 0.138 Uiso 1 1 calc R . .
H32C H 1.1912 0.7470 1.1615 0.138 Uiso 1 1 calc R . .
C33 C 0.9801(5) 0.7882(4) 1.0687(4) 0.0874(19) Uani 1 1 d . . .
H33A H 1.0151 0.8148 1.1321 0.131 Uiso 1 1 calc R . .
H33B H 0.9413 0.7350 1.0708 0.131 Uiso 1 1 calc R . .
H33C H 0.9305 0.8275 1.0260 0.131 Uiso 1 1 calc R . .
O1 O 0.9382(3) 0.56614(19) 0.7801(2) 0.0605(9) Uani 1 1 d . . .
C34 C 0.9703(6) 0.5451(4) 0.8771(4) 0.102(2) Uani 1 1 d . . .
H34A H 0.9098 0.5178 0.8862 0.122 Uiso 1 1 calc R . .
H34B H 0.9964 0.5973 0.9183 0.122 Uiso 1 1 calc R . .
C35 C 1.0567(5) 0.4848(4) 0.8996(4) 0.096(2) Uani 1 1 d . . .
H35A H 1.0528 0.4415 0.9439 0.115 Uiso 1 1 calc R . .
H35B H 1.1271 0.5160 0.9286 0.115 Uiso 1 1 calc R . .
C36 C 1.0391(5) 0.4419(4) 0.8054(4) 0.0750(16) Uani 1 1 d . . .
H36A H 1.0212 0.3799 0.8046 0.090 Uiso 1 1 calc R . .
H36B H 1.1032 0.4501 0.7933 0.090 Uiso 1 1 calc R . .
C37 C 0.9456(4) 0.4874(3) 0.7320(3) 0.0563(13) Uani 1 1 d . . .
H37A H 0.9590 0.5011 0.6763 0.068 Uiso 1 1 calc R . .
H37B H 0.8791 0.4510 0.7111 0.068 Uiso 1 1 calc R . .
O2 O 0.9345(3) 0.87935(19) 0.6897(2) 0.0598(9) Uani 1 1 d . . .
C38 C 0.8739(5) 0.9115(4) 0.5957(4) 0.094(2) Uani 1 1 d . . .
H38A H 0.8434 0.8633 0.5490 0.112 Uiso 1 1 calc R . .
H38B H 0.9203 0.9487 0.5765 0.112 Uiso 1 1 calc R . .
C39 C 0.7887(5) 0.9605(4) 0.6009(4) 0.103(2) Uani 1 1 d . . .
H39A H 0.7218 0.9246 0.5800 0.124 Uiso 1 1 calc R . .
H39B H 0.7759 1.0113 0.5612 0.124 Uiso 1 1 calc R . .
C40 C 0.8301(7) 0.9869(5) 0.7047(5) 0.151(4) Uani 1 1 d . . .
H40A H 0.8468 1.0495 0.7133 0.182 Uiso 1 1 calc R . .
H40B H 0.7757 0.9723 0.7281 0.182 Uiso 1 1 calc R . .
C41 C 0.9258(4) 0.9413(3) 0.7571(3) 0.0694(15) Uani 1 1 d . . .
H41A H 0.9200 0.9113 0.8102 0.083 Uiso 1 1 calc R . .
H41B H 0.9890 0.9817 0.7826 0.083 Uiso 1 1 calc R . .
Li Li 0.6728(7) 0.6710(5) 0.8313(6) 0.066(2) Uani 1 1 d . . .
O3 O 0.6678(3) 0.6933(2) 0.9534(3) 0.0789(11) Uani 1 1 d . . .
C42 C 0.6312(8) 0.7722(4) 0.9718(5) 0.151(4) Uani 1 1 d . . .
H42A H 0.5534 0.7736 0.9349 0.181 Uiso 1 1 calc R . .
H42B H 0.6659 0.8211 0.9540 0.181 Uiso 1 1 calc R . .
C43 C 0.6591(8) 0.7775(5) 1.0759(5) 0.147(3) Uani 1 1 d . . .
H43A H 0.7206 0.8186 1.1084 0.176 Uiso 1 1 calc R . .
H43B H 0.5983 0.7969 1.0866 0.176 Uiso 1 1 calc R . .
C44 C 0.6834(10) 0.6968(5) 1.1093(5) 0.196(5) Uani 1 1 d . . .
H44A H 0.6302 0.6730 1.1303 0.235 Uiso 1 1 calc R . .
H44B H 0.7543 0.6983 1.1633 0.235 Uiso 1 1 calc R . .
C45 C 0.6827(9) 0.6446(5) 1.0308(5) 0.184(5) Uani 1 1 d . . .
H45A H 0.7509 0.6167 1.0514 0.221 Uiso 1 1 calc R . .
H45B H 0.6251 0.5992 1.0127 0.221 Uiso 1 1 calc R . .
O4 O 0.6587(3) 0.5446(2) 0.8139(3) 0.0766(10) Uani 1 1 d . . .
C46 C 0.6151(5) 0.4787(4) 0.8552(4) 0.0843(17) Uani 1 1 d . . .
H46A H 0.5585 0.5015 0.8700 0.101 Uiso 1 1 calc R . .
H46B H 0.6714 0.4586 0.9140 0.101 Uiso 1 1 calc R . .
C47 C 0.5696(5) 0.4052(4) 0.7812(4) 0.0805(17) Uani 1 1 d . . .
H47A H 0.5834 0.3490 0.8113 0.097 Uiso 1 1 calc R . .
H47B H 0.4922 0.4088 0.7440 0.097 Uiso 1 1 calc R . .
C48 C 0.6285(5) 0.4180(4) 0.7192(4) 0.0830(17) Uani 1 1 d . . .
H48A H 0.6910 0.3826 0.7400 0.100 Uiso 1 1 calc R . .
H48B H 0.5814 0.4029 0.6524 0.100 Uiso 1 1 calc R . .
C49 C 0.6608(8) 0.5083(5) 0.7311(7) 0.161(4) Uani 1 1 d . . .
H49A H 0.7335 0.5160 0.7350 0.194 Uiso 1 1 calc R . .
H49B H 0.6127 0.5388 0.6755 0.194 Uiso 1 1 calc R . .
O5 O 0.5403(3) 0.7147(2) 0.7373(3) 0.0815(11) Uani 1 1 d . . .
C50 C 0.5225(5) 0.7976(4) 0.6955(5) 0.0914(19) Uani 1 1 d . . .
H50A H 0.5652 0.8074 0.6592 0.110 Uiso 1 1 calc R . .
H50B H 0.5422 0.8435 0.7449 0.110 Uiso 1 1 calc R . .
C51 C 0.4072(6) 0.7967(6) 0.6323(7) 0.177(4) Uani 1 1 d . . .
H51A H 0.3777 0.8508 0.6405 0.212 Uiso 1 1 calc R . .
H51B H 0.3958 0.7906 0.5656 0.212 Uiso 1 1 calc R . .
C52 C 0.3550(6) 0.7241(6) 0.6572(8) 0.207(6) Uani 1 1 d . . .
H52A H 0.3162 0.7441 0.6933 0.248 Uiso 1 1 calc R . .
H52B H 0.3040 0.6923 0.5997 0.248 Uiso 1 1 calc R . .
C53 C 0.4372(5) 0.6708(5) 0.7133(6) 0.132(3) Uani 1 1 d . . .
H53A H 0.4317 0.6166 0.6779 0.159 Uiso 1 1 calc R . .
H53B H 0.4294 0.6568 0.7716 0.159 Uiso 1 1 calc R . .
O6 O 0.4130(11) 0.8391(9) 0.3221(16) 0.334(8) Uani 1 1 d . . .
C54 C 0.4640(15) 0.9002(13) 0.3957(9) 0.208(6) Uani 1 1 d . . .
H54A H 0.4153 0.9169 0.4233 0.249 Uiso 1 1 calc R . .
H54B H 0.5272 0.8766 0.4459 0.249 Uiso 1 1 calc R . .
C55 C 0.4922(14) 0.9665(9) 0.3595(13) 0.243(8) Uani 1 1 d . . .
H55A H 0.4486 1.0147 0.3593 0.292 Uiso 1 1 calc R . .
H55B H 0.5673 0.9840 0.3999 0.292 Uiso 1 1 calc R . .
C56 C 0.4815(19) 0.9516(11) 0.2749(18) 0.317(12) Uani 1 1 d . . .
H56A H 0.5523 0.9556 0.2741 0.380 Uiso 1 1 calc R . .
H56B H 0.4386 0.9960 0.2334 0.380 Uiso 1 1 calc R . .
C57 C 0.4336(16) 0.8726(16) 0.2399(9) 0.263(10) Uani 1 1 d . . .
H57A H 0.4811 0.8359 0.2255 0.316 Uiso 1 1 calc R . .
H57B H 0.3666 0.8770 0.1826 0.316 Uiso 1 1 calc R . .

loop_
_atom_site_aniso_label
_atom_site_aniso_U_11
_atom_site_aniso_U_22
_atom_site_aniso_U_33
_atom_site_aniso_U_23
_atom_site_aniso_U_13
_atom_site_aniso_U_12
La 0.03853(14) 0.03666(13) 0.03498(13) -0.00723(9) 0.01693(10) 0.00179(10)
N1 0.041(2) 0.0418(19) 0.0322(18) -0.0052(15) 0.0150(16) 0.0044(16)
N2 0.041(2) 0.0385(19) 0.0348(19) -0.0052(15) 0.0182(16) 0.0028(16)
N3 0.041(2) 0.041(2) 0.040(2) -0.0109(16) 0.0136(17) -0.0021(16)
Cl 0.0547(8) 0.0758(9) 0.0772(9) -0.0139(7) 0.0404(7) 0.0006(6)
C1 0.056(3) 0.041(2) 0.039(2) -0.0021(19) 0.028(2) 0.004(2)
C2 0.049(3) 0.034(2) 0.036(2) -0.0059(18) 0.025(2) -0.0009(19)
C3 0.042(2) 0.037(2) 0.040(2) -0.0024(18) 0.025(2) 0.0015(19)
C4 0.049(3) 0.049(3) 0.048(3) -0.001(2) 0.030(2) 0.009(2)
C5 0.051(3) 0.057(3) 0.059(3) 0.007(2) 0.031(3) 0.021(2)
C6 0.042(3) 0.064(3) 0.043(3) 0.004(2) 0.013(2) 0.013(2)
C7 0.040(3) 0.046(2) 0.038(2) 0.0008(19) 0.020(2) 0.001(2)
C8 0.044(3) 0.049(3) 0.038(2) 0.000(2) 0.020(2) 0.000(2)
C9 0.052(3) 0.067(3) 0.052(3) -0.009(2) 0.007(2) 0.009(3)
C10 0.049(3) 0.041(2) 0.034(2) -0.0095(19) 0.014(2) 0.002(2)
C11 0.063(3) 0.049(3) 0.035(2) 0.001(2) 0.017(2) 0.009(2)
C12 0.082(4) 0.074(4) 0.050(3) 0.009(3) 0.027(3) 0.011(3)
C13 0.089(5) 0.121(5) 0.046(3) 0.025(3) 0.019(3) 0.031(4)
C14 0.057(4) 0.128(5) 0.055(3) 0.010(3) 0.011(3) 0.020(3)
C15 0.055(3) 0.073(3) 0.039(3) -0.007(2) 0.017(2) 0.006(3)
C16 0.071(4) 0.049(3) 0.058(3) 0.004(2) 0.034(3) -0.003(3)
C17 0.102(5) 0.088(5) 0.125(6) -0.043(4) 0.046(4) -0.024(4)
C18 0.109(5) 0.138(6) 0.090(5) -0.016(4) 0.065(4) -0.015(4)
C19 0.041(3) 0.085(4) 0.047(3) -0.014(3) 0.014(2) -0.003(3)
C20 0.088(5) 0.124(5) 0.096(5) -0.019(4) 0.054(4) 0.019(4)
C21 0.089(4) 0.104(5) 0.087(4) -0.019(4) 0.055(4) -0.004(4)
C22 0.045(3) 0.042(2) 0.033(2) -0.0090(19) 0.008(2) 0.003(2)
C23 0.063(3) 0.048(3) 0.042(3) -0.008(2) 0.017(2) -0.006(2)
C24 0.088(4) 0.045(3) 0.059(3) -0.009(2) 0.026(3) -0.012(3)
C25 0.120(5) 0.050(3) 0.059(3) -0.018(3) 0.035(3) 0.006(3)
C26 0.100(4) 0.054(3) 0.056(3) -0.008(2) 0.043(3) 0.010(3)
C27 0.057(3) 0.047(3) 0.036(2) -0.007(2) 0.014(2) 0.010(2)
C28 0.078(4) 0.056(3) 0.067(3) -0.011(3) 0.036(3) -0.022(3)
C29 0.085(5) 0.101(5) 0.103(5) 0.000(4) 0.046(4) -0.013(4)
C30 0.103(5) 0.098(5) 0.063(4) -0.007(3) 0.042(4) -0.019(4)
C31 0.072(3) 0.052(3) 0.048(3) 0.001(2) 0.029(3) 0.005(3)
C32 0.078(4) 0.084(4) 0.114(5) 0.037(4) 0.039(4) 0.016(3)
C33 0.103(5) 0.079(4) 0.110(5) 0.016(3) 0.073(4) 0.025(4)
O1 0.094(3) 0.0459(18) 0.059(2) -0.0067(15) 0.0505(19) -0.0067(17)
C34 0.201(8) 0.056(4) 0.074(4) -0.003(3) 0.082(5) 0.002(4)
C35 0.109(5) 0.115(5) 0.052(4) 0.008(4) 0.025(4) -0.014(4)
C36 0.103(5) 0.073(4) 0.073(4) 0.023(3) 0.058(4) 0.019(3)
C37 0.078(4) 0.048(3) 0.058(3) -0.007(2) 0.044(3) -0.002(2)
O2 0.080(2) 0.0475(18) 0.052(2) 0.0004(15) 0.0263(18) 0.0183(17)
C38 0.134(6) 0.079(4) 0.059(4) 0.002(3) 0.028(4) 0.051(4)
C39 0.101(5) 0.100(5) 0.086(5) -0.012(4) 0.014(4) 0.038(4)
C40 0.179(8) 0.177(8) 0.082(5) -0.009(5) 0.029(5) 0.118(7)
C41 0.090(4) 0.052(3) 0.062(3) -0.009(3) 0.028(3) 0.017(3)
Li 0.061(5) 0.060(5) 0.081(6) -0.006(4) 0.036(5) -0.003(4)
O3 0.105(3) 0.069(2) 0.084(3) -0.001(2) 0.060(2) 0.008(2)
C42 0.295(11) 0.088(5) 0.097(5) 0.015(4) 0.104(7) 0.070(6)
C43 0.279(11) 0.094(6) 0.090(5) -0.001(4) 0.098(7) 0.027(6)
C44 0.387(16) 0.096(6) 0.092(6) 0.002(5) 0.081(8) 0.092(8)
C45 0.356(15) 0.103(6) 0.076(5) 0.012(5) 0.066(7) 0.092(8)
O4 0.083(3) 0.065(2) 0.092(3) -0.008(2) 0.048(2) -0.004(2)
C46 0.097(5) 0.079(4) 0.075(4) 0.001(3) 0.035(4) -0.009(4)
C47 0.088(4) 0.073(4) 0.072(4) 0.001(3) 0.026(3) -0.016(3)
C48 0.082(4) 0.080(4) 0.078(4) -0.011(3) 0.026(3) -0.002(3)
C49 0.237(10) 0.100(6) 0.243(10) -0.057(6) 0.201(9) -0.042(6)
O5 0.055(2) 0.073(3) 0.116(3) 0.018(2) 0.036(2) -0.0004(19)
C50 0.078(5) 0.087(5) 0.123(5) 0.023(4) 0.055(4) 0.014(4)
C51 0.080(6) 0.175(9) 0.230(11) 0.103(8) 0.019(6) 0.010(6)
C52 0.067(5) 0.170(9) 0.344(15) 0.150(10) 0.045(7) 0.006(6)
C53 0.057(4) 0.117(6) 0.205(9) 0.043(6) 0.039(5) -0.015(4)
O6 0.316(14) 0.246(13) 0.324(18) -0.048(14) 0.036(15) -0.088(10)
C54 0.260(17) 0.197(15) 0.143(12) 0.018(12) 0.060(12) 0.038(13)
C55 0.39(2) 0.138(11) 0.175(14) -0.030(11) 0.102(15) -0.090(12)
C56 0.55(3) 0.216(18) 0.26(2) -0.072(16) 0.26(3) -0.105(19)
C57 0.300(19) 0.31(2) 0.109(9) -0.082(13) 0.017(11) 0.066(18)

loop_
_atom_type_symbol
_atom_type_description
_atom_type_scat_dispersion_real
_atom_type_scat_dispersion_imag
_atom_type_scat_source
C C 0.0033 0.0016 'International Tables Vol C Tables 4.2.6.8 and 6.1.1.4'
H H 0.0000 0.0000 'International Tables Vol C Tables 4.2.6.8 and 6.1.1.4'
Li Li -0.0003 0.0001 'International Tables Vol C Tables 4.2.6.8 and 6.1.1.4'
N N 0.0061 0.0033 'International Tables Vol C Tables 4.2.6.8 and 6.1.1.4'
O O 0.0106 0.0060 'International Tables Vol C Tables 4.2.6.8 and 6.1.1.4'
Cl Cl 0.1484 0.1585 'International Tables Vol C Tables 4.2.6.8 and 6.1.1.4'
La La -0.2871 2.4523 'International Tables Vol C Tables 4.2.6.8 and 6.1.1.4'

loop_
_geom_angle_atom_site_label_1
_geom_angle_atom_site_label_2
_geom_angle_atom_site_label_3
_geom_angle
_geom_angle_site_symmetry_1
_geom_angle_site_symmetry_3
_geom_angle_publ_flag
N1 La N3 129.40(10) . . ?
N1 La N2 66.43(10) . . ?
N3 La N2 65.29(10) . . ?
N1 La O1 84.85(10) . . ?
N3 La O1 100.56(11) . . ?
N2 La O1 79.71(10) . . ?
N1 La O2 100.20(10) . . ?
N3 La O2 98.22(10) . . ?
N2 La O2 128.83(11) . . ?
O1 La O2 150.76(10) . . ?
N1 La Cl 126.11(8) . . ?
N3 La Cl 103.40(8) . . ?
N2 La Cl 149.44(8) . . ?
O1 La Cl 74.56(7) . . ?
O2 La Cl 79.43(7) . . ?
C10 N1 C2 119.9(3) . . ?
C10 N1 La 117.6(2) . . ?
C2 N1 La 119.7(2) . . ?
C7 N2 C3 119.0(3) . . ?
C7 N2 La 121.4(2) . . ?
C3 N2 La 118.0(2) . . ?
C8 N3 C22 116.8(3) . . ?
C8 N3 La 122.2(2) . . ?
C22 N3 La 119.7(2) . . ?
Li Cl La 146.1(2) . . ?
C2 C1 C1 115.0(4) . 2_766 ?
C3 C2 N1 116.3(3) . . ?
C3 C2 C1 123.2(3) . . ?
N1 C2 C1 120.1(3) . . ?
C2 C3 N2 117.3(3) . . ?
C2 C3 C4 124.9(3) . . ?
N2 C3 C4 117.7(3) . . ?
C5 C4 C3 120.5(4) . . ?
C4 C5 C6 120.9(4) . . ?
C7 C6 C5 118.2(4) . . ?
C6 C7 N2 123.4(4) . . ?
C6 C7 C8 123.0(4) . . ?
N2 C7 C8 113.6(3) . . ?
C9 C8 N3 125.1(4) . . ?
C9 C8 C7 121.1(4) . . ?
N3 C8 C7 113.8(3) . . ?
N1 C10 C15 119.3(4) . . ?
N1 C10 C11 122.7(4) . . ?
C15 C10 C11 117.9(4) . . ?
C12 C11 C10 120.1(5) . . ?
C12 C11 C16 118.3(5) . . ?
C10 C11 C16 121.4(4) . . ?
C13 C12 C11 121.5(5) . . ?
C14 C13 C12 119.9(5) . . ?
C13 C14 C15 121.3(5) . . ?
C14 C15 C10 119.4(5) . . ?
C14 C15 C19 118.1(5) . . ?
C10 C15 C19 122.5(4) . . ?
C17 C16 C18 110.8(5) . . ?
C17 C16 C11 109.5(4) . . ?
C18 C16 C11 113.8(4) . . ?
C21 C19 C15 111.2(4) . . ?
C21 C19 C20 109.9(4) . . ?
C15 C19 C20 113.1(5) . . ?
C23 C22 C27 119.9(4) . . ?
C23 C22 N3 120.0(4) . . ?
C27 C22 N3 120.1(4) . . ?
C24 C23 C22 119.0(4) . . ?
C24 C23 C28 118.4(4) . . ?
C22 C23 C28 122.6(4) . . ?
C25 C24 C23 121.0(5) . . ?
C24 C25 C26 120.6(4) . . ?
C25 C26 C27 120.8(5) . . ?
C26 C27 C22 118.7(5) . . ?
C26 C27 C31 119.0(4) . . ?
C22 C27 C31 122.3(4) . . ?
C23 C28 C29 111.9(4) . . ?
C23 C28 C30 111.9(4) . . ?
C29 C28 C30 109.8(4) . . ?
C27 C31 C32 111.1(4) . . ?
C27 C31 C33 115.8(4) . . ?
C32 C31 C33 110.8(4) . . ?
C34 O1 C37 105.8(3) . . ?
C34 O1 La 118.2(3) . . ?
C37 O1 La 124.8(2) . . ?
O1 C34 C35 106.2(5) . . ?
C34 C35 C36 105.8(5) . . ?
C35 C36 C37 104.1(4) . . ?
O1 C37 C36 105.3(4) . . ?
C38 O2 C41 106.5(3) . . ?
C38 O2 La 130.0(3) . . ?
C41 O2 La 119.5(3) . . ?
O2 C38 C39 106.9(5) . . ?
C38 C39 C40 104.2(5) . . ?
C41 C40 C39 108.1(5) . . ?
C40 C41 O2 106.4(4) . . ?
O5 Li O3 104.5(4) . . ?
O5 Li O4 106.6(4) . . ?
O3 Li O4 105.1(4) . . ?
O5 Li Cl 106.0(4) . . ?
O3 Li Cl 117.6(4) . . ?
O4 Li Cl 116.0(4) . . ?
C45 O3 C42 104.7(5) . . ?
C45 O3 Li 134.4(5) . . ?
C42 O3 Li 120.5(4) . . ?
O3 C42 C43 107.3(6) . . ?
C44 C43 C42 106.8(6) . . ?
C43 C44 C45 106.3(7) . . ?
O3 C45 C44 111.7(6) . . ?
C49 O4 C46 107.8(4) . . ?
C49 O4 Li 118.3(5) . . ?
C46 O4 Li 131.2(4) . . ?
O4 C46 C47 106.3(5) . . ?
C48 C47 C46 103.9(5) . . ?
C49 C48 C47 104.3(5) . . ?
O4 C49 C48 111.6(6) . . ?
C50 O5 C53 107.9(5) . . ?
C50 O5 Li 129.0(4) . . ?
C53 O5 Li 122.1(5) . . ?
O5 C50 C51 106.0(6) . . ?
C52 C51 C50 107.6(6) . . ?
C53 C52 C51 106.3(6) . . ?
C52 C53 O5 109.7(6) . . ?
C54 O6 C57 105.0(14) . . ?
C55 C54 O6 107.0(14) . . ?
C56 C55 C54 113.1(15) . . ?
C55 C56 C57 112.4(18) . . ?
C56 C57 O6 101.3(12) . . ?

loop_
_geom_bond_atom_site_label_1
_geom_bond_atom_site_label_2
_geom_bond_distance
_geom_bond_site_symmetry_2
_geom_bond_publ_flag
La N1 2.425(3) . ?
La N3 2.450(3) . ?
La N2 2.454(3) . ?
La O1 2.607(3) . ?
La O2 2.625(3) . ?
La Cl 2.9690(11) . ?
N1 C10 1.417(5) . ?
N1 C2 1.448(5) . ?
N2 C7 1.376(5) . ?
N2 C3 1.436(4) . ?
N3 C8 1.394(5) . ?
N3 C22 1.443(5) . ?
Cl Li 2.360(9) . ?
C1 C2 1.525(5) . ?
C1 C1 1.543(8) 2_766 ?
C2 C3 1.365(5) . ?
C3 C4 1.462(5) . ?
C4 C5 1.347(6) . ?
C5 C6 1.444(6) . ?
C6 C7 1.373(5) . ?
C7 C8 1.516(5) . ?
C8 C9 1.353(6) . ?
C10 C15 1.427(6) . ?
C10 C11 1.433(6) . ?
C11 C12 1.388(6) . ?
C11 C16 1.541(6) . ?
C12 C13 1.380(7) . ?
C13 C14 1.376(8) . ?
C14 C15 1.413(6) . ?
C15 C19 1.534(7) . ?
C16 C17 1.528(7) . ?
C16 C18 1.529(7) . ?
C19 C21 1.532(7) . ?
C19 C20 1.543(6) . ?
C22 C23 1.421(6) . ?
C22 C27 1.422(6) . ?
C23 C24 1.399(6) . ?
C23 C28 1.534(6) . ?
C24 C25 1.383(7) . ?
C25 C26 1.384(7) . ?
C26 C27 1.410(6) . ?
C27 C31 1.524(6) . ?
C28 C29 1.536(7) . ?
C28 C30 1.541(7) . ?
C31 C32 1.525(6) . ?
C31 C33 1.530(6) . ?
O1 C34 1.422(6) . ?
O1 C37 1.454(5) . ?
C34 C35 1.475(8) . ?
C35 C36 1.517(7) . ?
C36 C37 1.522(6) . ?
O2 C38 1.447(5) . ?
O2 C41 1.459(5) . ?
C38 C39 1.458(7) . ?
C39 C40 1.509(8) . ?
C40 C41 1.447(7) . ?
Li O5 1.951(9) . ?
Li O3 1.952(9) . ?
Li O4 1.963(9) . ?
O3 C45 1.370(8) . ?
O3 C42 1.415(6) . ?
C42 C43 1.492(8) . ?
C43 C44 1.361(9) . ?
C44 C45 1.451(9) . ?
O4 C49 1.410(7) . ?
O4 C46 1.447(6) . ?
C46 C47 1.519(7) . ?
C47 C48 1.507(7) . ?
C48 C49 1.435(8) . ?
O5 C50 1.428(6) . ?
O5 C53 1.442(7) . ?
C50 C51 1.472(9) . ?
C51 C52 1.450(10) . ?
C52 C53 1.410(9) . ?
O6 C54 1.390(15) . ?
O6 C57 1.510(19) . ?
C54 C55 1.295(15) . ?
C55 C56 1.274(16) . ?
C56 C57 1.36(2) . ?

loop_
_geom_torsion_atom_site_label_1
_geom_torsion_atom_site_label_2
_geom_torsion_atom_site_label_3
_geom_torsion_atom_site_label_4
_geom_torsion
_geom_torsion_site_symmetry_1
_geom_torsion_site_symmetry_2
_geom_torsion_site_symmetry_3
_geom_torsion_site_symmetry_4
_geom_torsion_publ_flag
N3 La N1 C10 -133.2(3) . . . . ?
N2 La N1 C10 -151.6(3) . . . . ?
O1 La N1 C10 127.4(3) . . . . ?
O2 La N1 C10 -23.5(3) . . . . ?
Cl La N1 C10 60.8(3) . . . . ?
N3 La N1 C2 27.8(3) . . . . ?
N2 La N1 C2 9.4(3) . . . . ?
O1 La N1 C2 -71.6(3) . . . . ?
O2 La N1 C2 137.4(3) . . . . ?
Cl La N1 C2 -138.3(2) . . . . ?
N1 La N2 C7 -178.2(3) . . . . ?
N3 La N2 C7 17.4(3) . . . . ?
O1 La N2 C7 -89.4(3) . . . . ?
O2 La N2 C7 97.7(3) . . . . ?
Cl La N2 C7 -56.5(4) . . . . ?
N1 La N2 C3 -13.3(3) . . . . ?
N3 La N2 C3 -177.7(3) . . . . ?
O1 La N2 C3 75.5(3) . . . . ?
O2 La N2 C3 -97.4(3) . . . . ?
Cl La N2 C3 108.4(3) . . . . ?
N1 La N3 C8 -28.2(4) . . . . ?
N2 La N3 C8 -9.6(3) . . . . ?
O1 La N3 C8 63.8(3) . . . . ?
O2 La N3 C8 -138.8(3) . . . . ?
Cl La N3 C8 140.2(3) . . . . ?
N1 La N3 C22 138.0(3) . . . . ?
N2 La N3 C22 156.6(3) . . . . ?
O1 La N3 C22 -130.0(3) . . . . ?
O2 La N3 C22 27.5(3) . . . . ?
Cl La N3 C22 -53.6(3) . . . . ?
N1 La Cl Li 54.3(4) . . . . ?
N3 La Cl Li -114.6(4) . . . . ?
N2 La Cl Li -50.9(4) . . . . ?
O1 La Cl Li -17.2(4) . . . . ?
O2 La Cl Li 149.3(4) . . . . ?
C10 N1 C2 C3 155.9(4) . . . . ?
La N1 C2 C3 -4.6(5) . . . . ?
C10 N1 C2 C1 -30.6(5) . . . . ?
La N1 C2 C1 168.9(3) . . . . ?
C1 C1 C2 C3 81.5(6) 2_766 . . . ?
C1 C1 C2 N1 -91.5(5) 2_766 . . . ?
N1 C2 C3 N2 -8.0(5) . . . . ?
C1 C2 C3 N2 178.8(3) . . . . ?
N1 C2 C3 C4 168.0(4) . . . . ?
C1 C2 C3 C4 -5.3(6) . . . . ?
C7 N2 C3 C2 -178.0(4) . . . . ?
La N2 C3 C2 16.7(5) . . . . ?
C7 N2 C3 C4 5.8(5) . . . . ?
La N2 C3 C4 -159.5(3) . . . . ?
C2 C3 C4 C5 -177.9(4) . . . . ?
N2 C3 C4 C5 -2.0(6) . . . . ?
C3 C4 C5 C6 -1.5(7) . . . . ?
C4 C5 C6 C7 1.2(7) . . . . ?
C5 C6 C7 N2 2.9(7) . . . . ?
C5 C6 C7 C8 -176.1(4) . . . . ?
C3 N2 C7 C6 -6.4(6) . . . . ?
La N2 C7 C6 158.3(3) . . . . ?
C3 N2 C7 C8 172.7(3) . . . . ?
La N2 C7 C8 -22.6(4) . . . . ?
C22 N3 C8 C9 13.5(6) . . . . ?
La N3 C8 C9 -179.9(4) . . . . ?
C22 N3 C8 C7 -164.2(4) . . . . ?
La N3 C8 C7 2.4(5) . . . . ?
C6 C7 C8 C9 13.9(7) . . . . ?
N2 C7 C8 C9 -165.2(4) . . . . ?
C6 C7 C8 N3 -168.3(4) . . . . ?
N2 C7 C8 N3 12.6(5) . . . . ?
C2 N1 C10 C15 130.6(4) . . . . ?
La N1 C10 C15 -68.5(4) . . . . ?
C2 N1 C10 C11 -54.6(5) . . . . ?
La N1 C10 C11 106.3(4) . . . . ?
N1 C10 C11 C12 -176.6(4) . . . . ?
C15 C10 C11 C12 -1.7(6) . . . . ?
N1 C10 C11 C16 -1.6(6) . . . . ?
C15 C10 C11 C16 173.2(4) . . . . ?
C10 C11 C12 C13 1.7(7) . . . . ?
C16 C11 C12 C13 -173.4(5) . . . . ?
C11 C12 C13 C14 -1.2(9) . . . . ?
C12 C13 C14 C15 0.8(9) . . . . ?
C13 C14 C15 C10 -0.9(8) . . . . ?
C13 C14 C15 C19 179.6(5) . . . . ?
N1 C10 C15 C14 176.3(4) . . . . ?
C11 C10 C15 C14 1.3(6) . . . . ?
N1 C10 C15 C19 -4.2(6) . . . . ?
C11 C10 C15 C19 -179.2(4) . . . . ?
C12 C11 C16 C17 77.2(5) . . . . ?
C10 C11 C16 C17 -97.8(5) . . . . ?
C12 C11 C16 C18 -47.4(6) . . . . ?
C10 C11 C16 C18 137.6(5) . . . . ?
C14 C15 C19 C21 81.8(6) . . . . ?
C10 C15 C19 C21 -97.7(5) . . . . ?
C14 C15 C19 C20 -42.3(6) . . . . ?
C10 C15 C19 C20 138.2(4) . . . . ?
C8 N3 C22 C23 73.5(5) . . . . ?
La N3 C22 C23 -93.5(4) . . . . ?
C8 N3 C22 C27 -109.4(4) . . . . ?
La N3 C22 C27 83.7(4) . . . . ?
C27 C22 C23 C24 0.6(6) . . . . ?
N3 C22 C23 C24 177.8(4) . . . . ?
C27 C22 C23 C28 -179.8(4) . . . . ?
N3 C22 C23 C28 -2.6(6) . . . . ?
C22 C23 C24 C25 -1.2(7) . . . . ?
C28 C23 C24 C25 179.1(5) . . . . ?
C23 C24 C25 C26 0.7(8) . . . . ?
C24 C25 C26 C27 0.6(8) . . . . ?
C25 C26 C27 C22 -1.2(7) . . . . ?
C25 C26 C27 C31 176.0(5) . . . . ?
C23 C22 C27 C26 0.6(6) . . . . ?
N3 C22 C27 C26 -176.6(4) . . . . ?
C23 C22 C27 C31 -176.5(4) . . . . ?
N3 C22 C27 C31 6.3(6) . . . . ?
C24 C23 C28 C29 63.1(6) . . . . ?
C22 C23 C28 C29 -116.6(5) . . . . ?
C24 C23 C28 C30 -60.5(6) . . . . ?
C22 C23 C28 C30 119.8(5) . . . . ?
C26 C27 C31 C32 -99.5(5) . . . . ?
C22 C27 C31 C32 77.6(5) . . . . ?
C26 C27 C31 C33 28.0(6) . . . . ?
C22 C27 C31 C33 -154.9(4) . . . . ?
N1 La O1 C34 157.5(4) . . . . ?
N3 La O1 C34 28.3(4) . . . . ?
N2 La O1 C34 90.6(4) . . . . ?
O2 La O1 C34 -100.8(4) . . . . ?
Cl La O1 C34 -72.8(4) . . . . ?
N1 La O1 C37 19.0(3) . . . . ?
N3 La O1 C37 -110.2(3) . . . . ?
N2 La O1 C37 -48.0(3) . . . . ?
O2 La O1 C37 120.7(3) . . . . ?
Cl La O1 C37 148.7(3) . . . . ?
C37 O1 C34 C35 36.4(6) . . . . ?
La O1 C34 C35 -109.2(4) . . . . ?
O1 C34 C35 C36 -24.8(7) . . . . ?
C34 C35 C36 C37 4.4(6) . . . . ?
C34 O1 C37 C36 -33.1(5) . . . . ?
La O1 C37 C36 109.6(4) . . . . ?
C35 C36 C37 O1 17.0(5) . . . . ?
N1 La O2 C38 20.4(4) . . . . ?
N3 La O2 C38 153.1(4) . . . . ?
N2 La O2 C38 88.3(4) . . . . ?
O1 La O2 C38 -77.3(5) . . . . ?
Cl La O2 C38 -104.7(4) . . . . ?
N1 La O2 C41 174.6(3) . . . . ?
N3 La O2 C41 -52.8(3) . . . . ?
N2 La O2 C41 -117.6(3) . . . . ?
O1 La O2 C41 76.8(4) . . . . ?
Cl La O2 C41 49.4(3) . . . . ?
C41 O2 C38 C39 -29.2(6) . . . . ?
La O2 C38 C39 127.5(4) . . . . ?
O2 C38 C39 C40 23.6(8) . . . . ?
C38 C39 C40 C41 -9.7(9) . . . . ?
C39 C40 C41 O2 -7.7(9) . . . . ?
C38 O2 C41 C40 22.5(7) . . . . ?
La O2 C41 C40 -137.1(5) . . . . ?
La Cl Li O5 -113.2(4) . . . . ?
La Cl Li O3 130.4(3) . . . . ?
La Cl Li O4 4.9(7) . . . . ?
O5 Li O3 C45 130.7(8) . . . . ?
O4 Li O3 C45 18.6(10) . . . . ?
Cl Li O3 C45 -112.1(9) . . . . ?
O5 Li O3 C42 -41.3(7) . . . . ?
O4 Li O3 C42 -153.3(6) . . . . ?
Cl Li O3 C42 75.9(7) . . . . ?
C45 O3 C42 C43 18.0(10) . . . . ?
Li O3 C42 C43 -167.9(6) . . . . ?
O3 C42 C43 C44 -15.3(12) . . . . ?
C42 C43 C44 C45 6.2(13) . . . . ?
C42 O3 C45 C44 -14.8(11) . . . . ?
Li O3 C45 C44 172.4(7) . . . . ?
C43 C44 C45 O3 5.3(14) . . . . ?
O5 Li O4 C49 70.1(7) . . . . ?
O3 Li O4 C49 -179.3(6) . . . . ?
Cl Li O4 C49 -47.7(7) . . . . ?
O5 Li O4 C46 -88.8(6) . . . . ?
O3 Li O4 C46 21.8(7) . . . . ?
Cl Li O4 C46 153.4(5) . . . . ?
C49 O4 C46 C47 -11.2(7) . . . . ?
Li O4 C46 C47 149.3(5) . . . . ?
O4 C46 C47 C48 22.1(6) . . . . ?
C46 C47 C48 C49 -24.4(7) . . . . ?
C46 O4 C49 C48 -4.9(9) . . . . ?
Li O4 C49 C48 -168.4(6) . . . . ?
C47 C48 C49 O4 18.9(9) . . . . ?
O3 Li O5 C50 94.3(6) . . . . ?
O4 Li O5 C50 -154.7(5) . . . . ?
Cl Li O5 C50 -30.5(6) . . . . ?
O3 Li O5 C53 -72.6(6) . . . . ?
O4 Li O5 C53 38.4(7) . . . . ?
Cl Li O5 C53 162.6(5) . . . . ?
C53 O5 C50 C51 -9.5(8) . . . . ?
Li O5 C50 C51 -177.8(6) . . . . ?
O5 C50 C51 C52 15.4(11) . . . . ?
C50 C51 C52 C53 -15.3(13) . . . . ?
C51 C52 C53 O5 9.5(13) . . . . ?
C50 O5 C53 C52 0.1(10) . . . . ?
Li O5 C53 C52 169.4(7) . . . . ?
C57 O6 C54 C55 10(2) . . . . ?
O6 C54 C55 C56 -11(3) . . . . ?
C54 C55 C56 C57 6(3) . . . . ?
C55 C56 C57 O6 1(3) . . . . ?
C54 O6 C57 C56 -7(2) . . . . ?
